data_7022783
loop_
_publ_author_name
'Feng, Xun'
'Feng, Yu-Quan'
'Liu, Lang'
'Wang, Li-Ya'
'Song, Hong-Liang'
'Ng, Seik-Weng'

_publ_section_title
;
 A series of Zn-4f heterometallic coordination polymers and a zinc complex
 containing a flexible mixed donor dicarboxylate ligand.
;
_journal_issue 21
_journal_name_full 'Dalton transactions (Cambridge, England : 2003)'
_journal_page_first 7741
_journal_page_last 7754
_journal_paper_doi 10.1039/c3dt33002h
_journal_volume 42
_journal_year 2013
_chemical_formula_sum 'C26 H16 N2 O10 Zn'
_chemical_formula_weight 581.78
_chemical_name_systematic
;
?
;
_space_group_IT_number 14
_symmetry_cell_setting monoclinic
_symmetry_space_group_name_Hall '-P 2ybc'
_symmetry_space_group_name_H-M 'P 1 21/c 1'
_atom_sites_solution_hydrogens geom
_atom_sites_solution_primary direct
_atom_sites_solution_secondary difmap
_audit_creation_method SHELXL-97
_cell_angle_alpha 90.00
_cell_angle_beta 100.189(2)
_cell_angle_gamma 90.00
_cell_formula_units_Z 4
_cell_length_a 10.9569(14)
_cell_length_b 18.022(2)
_cell_length_c 11.7421(15)
_cell_measurement_reflns_used 2575
_cell_measurement_temperature 296(2)
_cell_measurement_theta_max 22.41
_cell_measurement_theta_min 2.60
_cell_volume 2282.1(5)
_computing_cell_refinement 'Bruker SMART'
_computing_data_collection 'Bruker SMART'
_computing_data_reduction 'Bruker SAINT'
_computing_molecular_graphics 'Bruker SHELXTL'
_computing_publication_material 'Bruker SHELXTL'
_computing_structure_refinement 'SHELXL-97 (Sheldrick, 1997)'
_computing_structure_solution 'SHELXS-97 (Sheldrick, 1990)'
_diffrn_ambient_temperature 296(2)
_diffrn_measured_fraction_theta_full 0.993
_diffrn_measured_fraction_theta_max 0.993
_diffrn_measurement_device_type 'CCD area detector'
_diffrn_measurement_method 'phi and omega scans'
_diffrn_radiation_monochromator graphite
_diffrn_radiation_source 'fine-focus sealed tube'
_diffrn_radiation_type MoK\a
_diffrn_radiation_wavelength 0.71073
_diffrn_reflns_av_R_equivalents 0.0641
_diffrn_reflns_av_sigmaI/netI 0.0661
_diffrn_reflns_limit_h_max 14
_diffrn_reflns_limit_h_min -14
_diffrn_reflns_limit_k_max 24
_diffrn_reflns_limit_k_min -24
_diffrn_reflns_limit_l_max 15
_diffrn_reflns_limit_l_min -15
_diffrn_reflns_number 21030
_diffrn_reflns_theta_full 28.32
_diffrn_reflns_theta_max 28.32
_diffrn_reflns_theta_min 2.60
_exptl_absorpt_coefficient_mu 1.145
_exptl_absorpt_correction_T_max 0.8470
_exptl_absorpt_correction_T_min 0.8033
_exptl_absorpt_correction_type none
_exptl_crystal_colour colorless
_exptl_crystal_density_diffrn 1.693
_exptl_crystal_density_method 'not measured'
_exptl_crystal_description block
_exptl_crystal_F_000 1184
_exptl_crystal_size_max 0.20
_exptl_crystal_size_mid 0.18
_exptl_crystal_size_min 0.15
_refine_diff_density_max 0.517
_refine_diff_density_min -0.487
_refine_diff_density_rms 0.078
_refine_ls_extinction_method none
_refine_ls_goodness_of_fit_ref 1.047
_refine_ls_hydrogen_treatment constr
_refine_ls_matrix_type full
_refine_ls_number_parameters 352
_refine_ls_number_reflns 5642
_refine_ls_number_restraints 0
_refine_ls_restrained_S_all 1.047
_refine_ls_R_factor_all 0.0780
_refine_ls_R_factor_gt 0.0417
_refine_ls_shift/su_max 0.000
_refine_ls_shift/su_mean 0.000
_refine_ls_structure_factor_coef Fsqd
_refine_ls_weighting_details 'calc w=1/[\s^2^(Fo^2^)+(0.0400P)^2^+0.0000P] where P=(Fo^2^+2Fc^2^)/3'
_refine_ls_weighting_scheme calc
_refine_ls_wR_factor_gt 0.0878
_refine_ls_wR_factor_ref 0.1015
_reflns_number_gt 3734
_reflns_number_total 5642
_reflns_threshold_expression >2sigma(I)
_cod_data_source_file c3dt33002h.txt
_cod_data_source_block Zn
_cod_depositor_comments
;
The following automatic conversions were performed:

'_symmetry_cell_setting' value 'Monoclinic' changed to 'monoclinic'
according to /home/saulius/struct/CIF-dictionaries/cif_core.dic
dictionary named 'cif_core.dic' version 2.4.2 from 2011-04-26.

Automatic conversion script
Id: cif_fix_values 1891 2012-01-12 08:04:46Z andrius 
;
_cod_original_sg_symbol_H-M P2(1)/c
_cod_database_code 7022783

loop_
_symmetry_equiv_pos_as_xyz
'x, y, z'
'-x, y+1/2, -z+1/2'
'-x, -y, -z'
'x, -y-1/2, z-1/2'

loop_
_atom_site_label
_atom_site_type_symbol
_atom_site_fract_x
_atom_site_fract_y
_atom_site_fract_z
_atom_site_U_iso_or_equiv
_atom_site_adp_type
_atom_site_occupancy
_atom_site_symmetry_multiplicity
_atom_site_calc_flag
_atom_site_refinement_flags
Zn1 Zn 0.34469(3) 0.159840(17) 0.18364(3) 0.02443(10) Uani 1 1 d .
O1 O 0.45655(18) 0.11061(11) 0.30867(15) 0.0328(5) Uani 1 1 d .
O2 O 0.3683(2) 0.19231(12) 0.40937(17) 0.0416(5) Uani 1 1 d .
O3 O 0.43824(17) 0.25316(10) 0.65382(17) 0.0329(5) Uani 1 1 d .
O4 O 0.2993(2) 0.16362(12) 0.6549(2) 0.0477(6) Uani 1 1 d .
O5 O 0.56304(17) 0.12576(11) 0.82878(15) 0.0308(5) Uani 1 1 d .
O6 O 0.17156(17) 0.17433(11) 0.19046(16) 0.0322(5) Uani 1 1 d .
O7A O 0.10129(19) 0.05807(11) 0.1923(2) 0.0459(6) Uani 1 1 d .
O8 O 0.04982(19) 0.08076(12) 0.44015(18) 0.0468(6) Uani 1 1 d .
O9 O -0.1208(2) 0.01386(12) 0.38052(19) 0.0513(6) Uani 1 1 d .
H9A H -0.0918 -0.0111 0.4372 0.077 Uiso 1 1 calc R
O10 O -0.02871(19) 0.25136(11) 0.05940(18) 0.0388(5) Uani 1 1 d .
N1 N 0.3614(2) 0.10344(12) 1.03439(18) 0.0273(5) Uani 1 1 d .
N2 N 0.1558(2) 0.20585(16) -0.1493(2) 0.0465(7) Uani 1 1 d .
H2A H 0.2196 0.2240 -0.1727 0.056 Uiso 1 1 calc R
C1 C 0.4417(3) 0.14105(15) 0.4040(2) 0.0261(6) Uani 1 1 d .
C2 C 0.5207(2) 0.11059(14) 0.5116(2) 0.0234(6) Uani 1 1 d .
C3 C 0.6148(2) 0.06047(15) 0.5030(2) 0.0268(6) Uani 1 1 d .
H3A H 0.6266 0.0452 0.4301 0.032 Uiso 1 1 calc R
C4 C 0.6911(3) 0.03262(16) 0.5994(2) 0.0312(7) Uani 1 1 d .
H4A H 0.7546 -0.0002 0.5917 0.037 Uiso 1 1 calc R
C5 C 0.6719(2) 0.05413(15) 0.7077(2) 0.0296(6) Uani 1 1 d .
H5A H 0.7228 0.0361 0.7738 0.036 Uiso 1 1 calc R
C6 C 0.5771(2) 0.10224(15) 0.7171(2) 0.0255(6) Uani 1 1 d .
C7 C 0.5006(2) 0.13206(14) 0.6217(2) 0.0225(6) Uani 1 1 d .
C8 C 0.4013(3) 0.18669(16) 0.6430(2) 0.0256(6) Uani 1 1 d .
C9 C 0.4726(2) 0.09273(15) 0.8785(2) 0.0267(6) Uani 1 1 d .
C10 C 0.4104(3) 0.02849(16) 0.8410(2) 0.0359(7) Uani 1 1 d .
H10A H 0.4278 0.0029 0.7770 0.043 Uiso 1 1 calc R
C11 C 0.3218(3) 0.00335(17) 0.9014(3) 0.0400(8) Uani 1 1 d .
H11A H 0.2776 -0.0397 0.8778 0.048 Uiso 1 1 calc R
C12 C 0.2984(3) 0.04194(16) 0.9968(2) 0.0328(7) Uani 1 1 d .
H12A H 0.2373 0.0247 1.0360 0.039 Uiso 1 1 calc R
C13 C 0.4471(3) 0.12862(16) 0.9751(2) 0.0276(6) Uani 1 1 d .
H13A H 0.4906 0.1716 1.0001 0.033 Uiso 1 1 calc R
C14 C 0.0886(2) 0.12547(16) 0.1966(2) 0.0263(6) Uani 1 1 d .
C15 C -0.0360(2) 0.15751(15) 0.2078(2) 0.0251(6) Uani 1 1 d .
C16 C -0.0902(3) 0.21505(16) 0.1383(2) 0.0311(6) Uani 1 1 d .
C17 C -0.2053(3) 0.24332(18) 0.1476(3) 0.0420(8) Uani 1 1 d .
H17A H -0.2393 0.2817 0.0993 0.050 Uiso 1 1 calc R
C18 C -0.2695(3) 0.21489(19) 0.2281(3) 0.0464(8) Uani 1 1 d .
H18A H -0.3462 0.2345 0.2356 0.056 Uiso 1 1 calc R
C19 C -0.2189(3) 0.15688(17) 0.2977(3) 0.0392(7) Uani 1 1 d .
H19A H -0.2626 0.1367 0.3514 0.047 Uiso 1 1 calc R
C20 C -0.1039(2) 0.12853(16) 0.2884(2) 0.0286(6) Uani 1 1 d .
C21 C -0.0525(3) 0.07019(16) 0.3750(2) 0.0319(7) Uani 1 1 d .
C22 C 0.0125(3) 0.21147(17) -0.0252(2) 0.0314(7) Uani 1 1 d .
C23 C -0.0449(3) 0.14895(18) -0.0764(3) 0.0437(8) Uani 1 1 d .
H23A H -0.1151 0.1300 -0.0524 0.052 Uiso 1 1 calc R
C24 C 0.0031(3) 0.1146(2) -0.1642(3) 0.0511(9) Uani 1 1 d .
H24A H -0.0323 0.0711 -0.1975 0.061 Uiso 1 1 calc R
C25 C 0.1038(3) 0.1454(2) -0.2016(3) 0.0495(9) Uani 1 1 d .
H25A H 0.1351 0.1243 -0.2627 0.059 Uiso 1 1 calc R
C26 C 0.1151(3) 0.24001(18) -0.0626(3) 0.0407(8) Uani 1 1 d .
H26A H 0.1549 0.2821 -0.0283 0.049 Uiso 1 1 calc R

loop_
_atom_site_aniso_label
_atom_site_aniso_U_11
_atom_site_aniso_U_22
_atom_site_aniso_U_33
_atom_site_aniso_U_23
_atom_site_aniso_U_13
_atom_site_aniso_U_12
Zn1 0.02525(17) 0.02646(18) 0.02296(17) -0.00011(14) 0.00803(12) -0.00021(14)
O1 0.0449(12) 0.0344(12) 0.0192(10) 0.0002(8) 0.0056(9) 0.0052(9)
O2 0.0465(13) 0.0469(14) 0.0295(12) 0.0009(10) 0.0011(10) 0.0191(11)
O3 0.0316(11) 0.0277(11) 0.0403(12) -0.0053(9) 0.0089(9) 0.0035(9)
O4 0.0333(12) 0.0412(13) 0.0756(17) 0.0095(12) 0.0287(11) 0.0041(10)
O5 0.0361(11) 0.0378(12) 0.0204(10) -0.0035(9) 0.0106(8) -0.0025(9)
O6 0.0239(10) 0.0369(12) 0.0373(12) -0.0021(9) 0.0099(9) -0.0030(8)
O7A 0.0424(13) 0.0285(12) 0.0711(16) 0.0056(11) 0.0219(12) 0.0074(10)
O8 0.0376(13) 0.0546(15) 0.0466(14) 0.0154(11) 0.0033(11) -0.0005(11)
O9 0.0562(15) 0.0431(14) 0.0537(15) 0.0183(11) 0.0068(12) -0.0097(12)
O10 0.0474(13) 0.0323(12) 0.0389(13) 0.0076(10) 0.0139(10) -0.0018(10)
N1 0.0320(13) 0.0284(13) 0.0221(12) 0.0012(10) 0.0066(10) -0.0001(10)
N2 0.0351(15) 0.0540(19) 0.0546(18) 0.0304(15) 0.0193(14) 0.0029(14)
C1 0.0287(15) 0.0286(16) 0.0214(14) 0.0026(11) 0.0052(12) -0.0036(12)
C2 0.0248(14) 0.0247(14) 0.0214(14) -0.0004(11) 0.0056(11) -0.0014(11)
C3 0.0312(15) 0.0281(15) 0.0242(14) -0.0028(12) 0.0133(12) 0.0019(12)
C4 0.0316(15) 0.0303(16) 0.0345(16) 0.0024(13) 0.0131(13) 0.0109(13)
C5 0.0303(15) 0.0324(16) 0.0257(15) 0.0056(12) 0.0038(12) 0.0067(12)
C6 0.0305(15) 0.0272(15) 0.0213(14) -0.0017(11) 0.0113(12) 0.0003(12)
C7 0.0234(13) 0.0212(13) 0.0235(14) 0.0000(11) 0.0057(11) 0.0005(11)
C8 0.0275(15) 0.0299(15) 0.0203(14) 0.0030(11) 0.0071(11) 0.0047(12)
C9 0.0296(15) 0.0307(16) 0.0206(14) 0.0026(12) 0.0071(12) 0.0054(12)
C10 0.0504(19) 0.0352(17) 0.0248(15) -0.0056(13) 0.0140(14) -0.0012(15)
C11 0.054(2) 0.0349(18) 0.0320(17) -0.0075(14) 0.0108(15) -0.0122(15)
C12 0.0362(16) 0.0362(17) 0.0267(15) 0.0007(13) 0.0072(13) -0.0044(14)
C13 0.0339(16) 0.0281(15) 0.0227(14) -0.0019(12) 0.0100(12) -0.0001(12)
C14 0.0253(14) 0.0320(16) 0.0222(14) 0.0037(12) 0.0055(11) 0.0020(12)
C15 0.0204(13) 0.0252(14) 0.0300(15) -0.0009(12) 0.0049(11) -0.0016(11)
C16 0.0326(16) 0.0284(16) 0.0324(16) 0.0031(13) 0.0058(13) -0.0011(13)
C17 0.0329(17) 0.0395(19) 0.052(2) 0.0104(16) 0.0033(15) 0.0108(14)
C18 0.0277(16) 0.048(2) 0.066(2) 0.0031(18) 0.0153(16) 0.0090(15)
C19 0.0296(16) 0.0406(18) 0.051(2) 0.0027(16) 0.0180(14) 0.0008(14)
C20 0.0265(15) 0.0289(15) 0.0313(16) 0.0000(12) 0.0077(12) 0.0003(12)
C21 0.0339(16) 0.0311(16) 0.0344(17) 0.0000(13) 0.0159(14) -0.0007(13)
C22 0.0303(15) 0.0345(17) 0.0291(16) 0.0113(13) 0.0042(13) -0.0003(13)
C23 0.0365(18) 0.057(2) 0.0408(19) 0.0021(16) 0.0154(15) -0.0122(16)
C24 0.052(2) 0.061(2) 0.042(2) -0.0067(18) 0.0144(17) -0.0087(18)
C25 0.044(2) 0.072(3) 0.0368(19) 0.0123(18) 0.0176(16) 0.0089(19)
C26 0.0362(18) 0.0377(19) 0.048(2) 0.0164(15) 0.0057(15) -0.0046(14)

loop_
_atom_type_symbol
_atom_type_description
_atom_type_scat_dispersion_real
_atom_type_scat_dispersion_imag
_atom_type_scat_source
C C 0.0033 0.0016 'International Tables Vol C Tables 4.2.6.8 and 6.1.1.4'
H H 0.0000 0.0000 'International Tables Vol C Tables 4.2.6.8 and 6.1.1.4'
N N 0.0061 0.0033 'International Tables Vol C Tables 4.2.6.8 and 6.1.1.4'
O O 0.0106 0.0060 'International Tables Vol C Tables 4.2.6.8 and 6.1.1.4'
Zn Zn 0.2839 1.4301 'International Tables Vol C Tables 4.2.6.8 and 6.1.1.4'

loop_
_geom_angle_atom_site_label_1
_geom_angle_atom_site_label_2
_geom_angle_atom_site_label_3
_geom_angle
_geom_angle_site_symmetry_1
_geom_angle_site_symmetry_3
O6 Zn1 O3 116.93(8) . 4_565
O6 Zn1 O1 121.42(8) . .
O3 Zn1 O1 102.81(8) 4_565 .
O6 Zn1 N1 109.72(8) . 1_554
O3 Zn1 N1 96.66(9) 4_565 1_554
O1 Zn1 N1 106.08(8) . 1_554
C1 O1 Zn1 107.58(17) . .
C8 O3 Zn1 127.91(18) . 4_566
C9 O5 C6 118.1(2) . .
C14 O6 Zn1 128.58(18) . .
C21 O9 H9A 109.5 . .
C22 O10 C16 119.7(2) . .
C12 N1 C13 118.4(2) . .
C12 N1 Zn1 124.78(19) . 1_556
C13 N1 Zn1 116.70(18) . 1_556
C25 N2 C26 123.9(3) . .
C25 N2 H2A 118.0 . .
C26 N2 H2A 118.0 . .
O2 C1 O1 123.4(2) . .
O2 C1 C2 120.9(2) . .
O1 C1 C2 115.7(2) . .
C3 C2 C7 119.1(2) . .
C3 C2 C1 120.1(2) . .
C7 C2 C1 120.8(2) . .
C4 C3 C2 121.9(2) . .
C4 C3 H3A 119.1 . .
C2 C3 H3A 119.1 . .
C3 C4 C5 119.0(3) . .
C3 C4 H4A 120.5 . .
C5 C4 H4A 120.5 . .
C6 C5 C4 119.4(3) . .
C6 C5 H5A 120.3 . .
C4 C5 H5A 120.3 . .
C5 C6 C7 122.7(2) . .
C5 C6 O5 118.2(2) . .
C7 C6 O5 119.0(2) . .
C6 C7 C2 117.8(2) . .
C6 C7 C8 117.9(2) . .
C2 C7 C8 124.3(2) . .
O4 C8 O3 126.4(3) . .
O4 C8 C7 119.6(3) . .
O3 C8 C7 113.8(2) . .
O5 C9 C10 125.7(2) . .
O5 C9 C13 114.4(2) . .
C10 C9 C13 119.9(3) . .
C9 C10 C11 117.8(3) . .
C9 C10 H10A 121.1 . .
C11 C10 H10A 121.1 . .
C10 C11 C12 120.1(3) . .
C10 C11 H11A 120.0 . .
C12 C11 H11A 120.0 . .
N1 C12 C11 121.7(3) . .
N1 C12 H12A 119.1 . .
C11 C12 H12A 119.1 . .
N1 C13 C9 122.0(3) . .
N1 C13 H13A 119.0 . .
C9 C13 H13A 119.0 . .
O7A C14 O6 126.5(3) . .
O7A C14 C15 119.6(3) . .
O6 C14 C15 113.9(2) . .
C16 C15 C20 116.9(2) . .
C16 C15 C14 122.4(2) . .
C20 C15 C14 120.8(2) . .
C17 C16 C15 122.1(3) . .
C17 C16 O10 115.6(3) . .
C15 C16 O10 122.2(2) . .
C18 C17 C16 120.2(3) . .
C18 C17 H17A 119.9 . .
C16 C17 H17A 119.9 . .
C17 C18 C19 119.3(3) . .
C17 C18 H18A 120.4 . .
C19 C18 H18A 120.4 . .
C18 C19 C20 120.6(3) . .
C18 C19 H19A 119.7 . .
C20 C19 H19A 119.7 . .
C19 C20 C15 121.0(3) . .
C19 C20 C21 116.3(3) . .
C15 C20 C21 122.5(2) . .
O8 C21 O9 124.1(3) . .
O8 C21 C20 119.6(3) . .
O9 C21 C20 116.1(3) . .
O10 C22 C23 124.4(3) . .
O10 C22 C26 115.4(3) . .
C23 C22 C26 120.1(3) . .
C22 C23 C24 119.2(3) . .
C22 C23 H23A 120.4 . .
C24 C23 H23A 120.4 . .
C25 C24 C23 119.3(3) . .
C25 C24 H24A 120.3 . .
C23 C24 H24A 120.3 . .
N2 C25 C24 119.1(3) . .
N2 C25 H25A 120.5 . .
C24 C25 H25A 120.5 . .
N2 C26 C22 118.3(3) . .
N2 C26 H26A 120.8 . .
C22 C26 H26A 120.8 . .

loop_
_geom_bond_atom_site_label_1
_geom_bond_atom_site_label_2
_geom_bond_distance
_geom_bond_site_symmetry_2
Zn1 O6 1.9304(19) .
Zn1 O3 1.9387(19) 4_565
Zn1 O1 1.9515(18) .
Zn1 N1 2.062(2) 1_554
O1 C1 1.282(3) .
O2 C1 1.234(3) .
O3 C8 1.264(3) .
O3 Zn1 1.9387(18) 4_566
O4 C8 1.223(3) .
O5 C9 1.372(3) .
O5 C6 1.413(3) .
O6 C14 1.276(3) .
O7A C14 1.225(3) .
O8 C21 1.255(3) .
O9 C21 1.270(3) .
O9 H9A 0.8200 .
O10 C22 1.366(3) .
O10 C16 1.401(3) .
N1 C12 1.338(3) .
N1 C13 1.344(3) .
N1 Zn1 2.062(2) 1_556
N2 C25 1.328(5) .
N2 C26 1.332(4) .
N2 H2A 0.8600 .
C1 C2 1.504(4) .
C2 C3 1.387(3) .
C2 C7 1.404(4) .
C3 C4 1.378(4) .
C3 H3A 0.9300 .
C4 C5 1.381(4) .
C4 H4A 0.9300 .
C5 C6 1.372(4) .
C5 H5A 0.9300 .
C6 C7 1.383(4) .
C7 C8 1.521(4) .
C9 C10 1.375(4) .
C9 C13 1.377(4) .
C10 C11 1.377(4) .
C10 H10A 0.9300 .
C11 C12 1.381(4) .
C11 H11A 0.9300 .
C12 H12A 0.9300 .
C13 H13A 0.9300 .
C14 C15 1.509(4) .
C15 C16 1.386(4) .
C15 C20 1.403(4) .
C16 C17 1.382(4) .
C17 C18 1.373(4) .
C17 H17A 0.9300 .
C18 C19 1.382(4) .
C18 H18A 0.9300 .
C19 C20 1.383(4) .
C19 H19A 0.9300 .
C20 C21 1.502(4) .
C22 C23 1.376(4) .
C22 C26 1.378(4) .
C23 C24 1.383(4) .
C23 H23A 0.9300 .
C24 C25 1.375(5) .
C24 H24A 0.9300 .
C25 H25A 0.9300 .
C26 H26A 0.9300 .

loop_
_geom_hbond_atom_site_label_D
_geom_hbond_atom_site_label_H
_geom_hbond_atom_site_label_A
_geom_hbond_distance_DH
_geom_hbond_distance_HA
_geom_hbond_distance_DA
_geom_hbond_angle_DHA
_geom_hbond_site_symmetry_A
O9 H9A O8 0.82 1.90 2.714(3) 169.5 3_556
N2 H2A O2 0.86 2.30 2.948(4) 132.1 4_565
N2 H2A O6 0.86 2.43 2.889(3) 113.9 4_565
N2 H2A O4 0.86 2.58 3.101(4) 119.8 1_554
